data_2214357
loop_
_publ_author_name
'Hai-Ying Fu'
'Jian-Min Dou'
'Da-Cheng Li'
'Da-Qi Wang'

_publ_section_title
{2-(2-Pyridyl)-5-[(2-pyridylmethylidene)aminomethyl]-1,3-oxazoline-\k^4^<i>N</i>}bis(thiocyanato-\k<i>N</i>)nickel(II)
_journal_coeditor_code OM2112
_journal_issue 7
_journal_name_full 'Acta Crystallographica Section E'
_journal_page_first m1793
_journal_page_last m1795
_journal_paper_doi 10.1107/S1600536807022015
_journal_volume 63
_journal_year 2007
_chemical_formula_iupac '[Ni (N C S)2 (C15 H16 N4 O)]'
_chemical_formula_moiety 'C17 H16 N6 Ni O S2'
_chemical_formula_sum 'C17 H16 N6 Ni O S2'
_chemical_formula_weight 443.19
_chemical_name_systematic
;
{2-(2-Pyridyl)-5-[(2-pyridylmethylidene)aminomethyl]-1,3-
oxazoline-\k^4^N}bis(thiocyanato-\kN)nickel(II)
;
_space_group_IT_number 19
_symmetry_cell_setting orthorhombic
_symmetry_space_group_name_Hall 'P 2ac 2ab'
_symmetry_space_group_name_H-M 'P 21 21 21'
_atom_sites_solution_hydrogens geom
_atom_sites_solution_primary direct
_atom_sites_solution_secondary difmap
_audit_creation_method SHELXL-97
_cell_angle_alpha 90.00
_cell_angle_beta 90.00
_cell_angle_gamma 90.00
_cell_formula_units_Z 4
_cell_length_a 8.524(5)
_cell_length_b 15.044(9)
_cell_length_c 15.218(9)
_cell_measurement_reflns_used 2405
_cell_measurement_temperature 298(2)
_cell_measurement_theta_max 20.733
_cell_measurement_theta_min 2.390
_cell_volume 1951(2)
_computing_cell_refinement SMART
_computing_data_collection 'SMART (Siemens, 1996)'
_computing_data_reduction 'SAINT (Siemens, 1996)'
_computing_molecular_graphics 'SHELXTL (Sheldrick, 1997b)'
_computing_publication_material SHELXTL
_computing_structure_refinement 'SHELXL97 (Sheldrick, 1997a)'
_computing_structure_solution 'SHELXS97 (Sheldrick, 1997a)'
_diffrn_ambient_temperature 298(2)
_diffrn_measured_fraction_theta_full 0.995
_diffrn_measured_fraction_theta_max 0.995
_diffrn_measurement_device_type 'Bruker SMART 1000 CCD'
_diffrn_measurement_method '\f and \w'
_diffrn_radiation_monochromator graphite
_diffrn_radiation_source 'fine-focus sealed tube'
_diffrn_radiation_type MoK\a
_diffrn_radiation_wavelength 0.71073
_diffrn_reflns_av_R_equivalents 0.0659
_diffrn_reflns_av_sigmaI/netI 0.0758
_diffrn_reflns_limit_h_max 9
_diffrn_reflns_limit_h_min -10
_diffrn_reflns_limit_k_max 17
_diffrn_reflns_limit_k_min -14
_diffrn_reflns_limit_l_max 18
_diffrn_reflns_limit_l_min -15
_diffrn_reflns_number 9991
_diffrn_reflns_theta_full 25.01
_diffrn_reflns_theta_max 25.01
_diffrn_reflns_theta_min 1.90
_diffrn_standards_number 0
_exptl_absorpt_coefficient_mu 1.228
_exptl_absorpt_correction_T_max 0.7172
_exptl_absorpt_correction_T_min 0.6874
_exptl_absorpt_correction_type multi-scan
_exptl_absorpt_process_details '(SADABS; Sheldrick, 1996)'
_exptl_crystal_colour red
_exptl_crystal_density_diffrn 1.509
_exptl_crystal_density_method 'not measured'
_exptl_crystal_description block
_exptl_crystal_F_000 912
_exptl_crystal_size_max 0.33
_exptl_crystal_size_mid 0.31
_exptl_crystal_size_min 0.29
_refine_diff_density_max 0.620
_refine_diff_density_min -0.357
_refine_ls_abs_structure_details 'Flack (1983)'
_refine_ls_abs_structure_Flack 0.02(3)
_refine_ls_extinction_method none
_refine_ls_goodness_of_fit_ref 1.002
_refine_ls_hydrogen_treatment constr
_refine_ls_matrix_type full
_refine_ls_number_parameters 245
_refine_ls_number_reflns 3427
_refine_ls_number_restraints 0
_refine_ls_restrained_S_all 1.002
_refine_ls_R_factor_all 0.0934
_refine_ls_R_factor_gt 0.0558
_refine_ls_shift/su_max 0.000
_refine_ls_shift/su_mean 0.000
_refine_ls_structure_factor_coef Fsqd
_refine_ls_weighting_details 'calc w=1/[\s^2^(Fo^2^)+(0.087P)^2^+1.7567P] where P=(Fo^2^+2Fc^2^)/3'
_refine_ls_weighting_scheme calc
_refine_ls_wR_factor_gt 0.1372
_refine_ls_wR_factor_ref 0.1637
_reflns_number_gt 2429
_reflns_number_total 3427
_reflns_threshold_expression I>2\s(I)
_cod_data_source_file om2112.cif
_cod_data_source_block I
_cod_depositor_comments
;
The following automatic conversions were performed:
'_symmetry_cell_setting' value 'Orthorhombic' changed to 'orthorhombic'
according to '/home/saulius/struct/CIF-dictionaries/cif_core.dic'
dictionary named 'cif_core.dic' version 2.4.1 from 2010-06-29.

Automatic conversion script
Id: cif_fix_enum 1527 2010-12-29 10:47:43Z saulius 

The following automatic conversions were performed:

'_symmetry_cell_setting' value 'Orthorhombic' changed to
'orthorhombic' according to
/home/saulius/struct/CIF-dictionaries/cif_core.dic dictionary named
'cif_core.dic' version 2.4.1 from 2010-06-29.

Automatic conversion script
Id: cif_fix_values 1715 2011-07-08 13:25:40Z adriana 
;
_cod_original_cell_volume 1951.4(19)
_cod_database_code 2214357
_cod_database_fobs_code 2214357

loop_
_symmetry_equiv_pos_as_xyz
'x, y, z'
'-x+1/2, -y, z+1/2'
'-x, y+1/2, -z+1/2'
'x+1/2, -y+1/2, -z'

loop_
_atom_site_type_symbol
_atom_site_label
_atom_site_fract_x
_atom_site_fract_y
_atom_site_fract_z
_atom_site_U_iso_or_equiv
_atom_site_adp_type
_atom_site_calc_flag
_atom_site_refinement_flags
_atom_site_occupancy
Ni Ni1 0.78859(11) 0.11254(6) 0.22387(6) 0.0425(3) Uani d . 1
N N1 0.8975(7) 0.0170(4) 0.1439(4) 0.0397(14) Uani d . 1
N N2 0.9845(7) 0.1845(4) 0.1789(4) 0.0498(15) Uani d . 1
H H2 0.9556 0.2215 0.1345 0.060 Uiso calc R 1
N N3 0.9235(8) 0.0752(5) 0.3344(4) 0.0506(16) Uani d . 1
N N4 0.6419(8) 0.0192(4) 0.2822(4) 0.0480(15) Uani d . 1
N N5 0.6420(8) 0.1409(4) 0.1199(4) 0.0546(17) Uani d . 1
N N6 0.6941(9) 0.2139(5) 0.2976(4) 0.064(2) Uani d . 1
O O1 1.1987(5) 0.1048(3) 0.2237(3) 0.0536(12) Uani d . 1
S S1 0.4241(3) 0.16968(18) -0.01253(14) 0.0651(6) Uani d . 1
S S2 0.5109(4) 0.31011(17) 0.41002(15) 0.0762(8) Uani d . 1
C C1 0.8304(10) -0.0587(5) 0.1149(5) 0.053(2) Uani d . 1
H H1 0.7284 -0.0717 0.1325 0.064 Uiso calc R 1
C C2 0.9080(10) -0.1182(6) 0.0597(5) 0.063(2) Uani d . 1
H H2A 0.8618 -0.1716 0.0431 0.076 Uiso calc R 1
C C3 1.0561(12) -0.0950(6) 0.0304(6) 0.075(3) Uani d . 1
H H3 1.1097 -0.1321 -0.0082 0.089 Uiso calc R 1
C C4 1.1246(12) -0.0164(6) 0.0586(7) 0.074(3) Uani d . 1
H H4 1.2256 -0.0010 0.0411 0.089 Uiso calc R 1
C C5 1.0383(9) 0.0389(5) 0.1137(4) 0.0463(19) Uani d . 1
C C6 1.1043(9) 0.1225(6) 0.1480(5) 0.057(2) Uani d . 1
H H6 1.1683 0.1510 0.1026 0.068 Uiso calc R 1
C C7 1.0604(12) 0.2348(6) 0.2485(6) 0.073(3) Uani d . 1
H H7A 0.9842 0.2611 0.2881 0.088 Uiso calc R 1
H H7B 1.1272 0.2813 0.2248 0.088 Uiso calc R 1
C C8 1.1569(11) 0.1622(7) 0.2942(6) 0.071(3) Uani d . 1
H H8 1.2520 0.1885 0.3193 0.085 Uiso calc R 1
C C9 1.0731(11) 0.1124(8) 0.3627(6) 0.077(3) Uani d . 1
H H9A 1.1398 0.0643 0.3828 0.093 Uiso calc R 1
H H9B 1.0546 0.1515 0.4122 0.093 Uiso calc R 1
C C10 0.8618(11) 0.0133(6) 0.3779(6) 0.064(2) Uani d . 1
H H10 0.9143 -0.0106 0.4260 0.077 Uiso calc R 1
C C11 0.7086(12) -0.0210(5) 0.3533(5) 0.055(2) Uani d . 1
C C12 0.6357(14) -0.0892(6) 0.3975(6) 0.076(3) Uani d . 1
H H12 0.6853 -0.1170 0.4445 0.091 Uiso calc R 1
C C13 0.4893(12) -0.1155(6) 0.3717(6) 0.073(3) Uani d . 1
H H13 0.4387 -0.1618 0.4006 0.088 Uiso calc R 1
C C14 0.4166(11) -0.0726(6) 0.3017(6) 0.070(3) Uani d . 1
H H14 0.3153 -0.0877 0.2845 0.084 Uiso calc R 1
C C15 0.5000(10) -0.0064(5) 0.2580(5) 0.0529(19) Uani d . 1
H H15 0.4538 0.0210 0.2097 0.064 Uiso calc R 1
C C16 0.5514(9) 0.1540(5) 0.0662(5) 0.0442(17) Uani d . 1
C C17 0.6194(10) 0.2532(5) 0.3430(6) 0.054(2) Uani d . 1

loop_
_atom_site_aniso_label
_atom_site_aniso_U_11
_atom_site_aniso_U_22
_atom_site_aniso_U_33
_atom_site_aniso_U_12
_atom_site_aniso_U_13
_atom_site_aniso_U_23
Ni1 0.0433(5) 0.0485(5) 0.0359(5) 0.0075(4) 0.0021(5) 0.0004(5)
N1 0.039(4) 0.038(3) 0.042(3) 0.001(3) 0.001(3) -0.001(3)
N2 0.050(4) 0.048(4) 0.052(4) 0.000(3) 0.000(3) 0.004(3)
N3 0.046(4) 0.069(4) 0.037(3) -0.002(3) -0.004(3) -0.008(3)
N4 0.046(4) 0.057(4) 0.040(3) 0.010(3) 0.011(3) -0.008(3)
N5 0.051(4) 0.058(4) 0.054(4) 0.014(3) 0.001(4) 0.004(3)
N6 0.073(5) 0.068(5) 0.050(4) 0.020(4) 0.015(4) -0.007(3)
O1 0.039(3) 0.076(3) 0.046(3) 0.017(3) -0.007(3) -0.008(3)
S1 0.0510(13) 0.0944(17) 0.0498(12) -0.0045(12) -0.0075(10) 0.0166(12)
S2 0.0984(19) 0.0755(15) 0.0548(13) 0.0334(15) 0.0133(13) -0.0014(12)
C1 0.056(5) 0.057(5) 0.047(4) -0.001(4) 0.007(4) 0.002(4)
C2 0.068(6) 0.058(5) 0.064(5) -0.010(5) 0.020(4) -0.024(5)
C3 0.087(7) 0.059(6) 0.078(6) 0.015(5) 0.041(5) -0.024(5)
C4 0.057(6) 0.071(6) 0.096(7) -0.002(5) 0.028(5) -0.018(6)
C5 0.054(5) 0.052(5) 0.033(4) -0.001(4) 0.010(3) 0.006(3)
C6 0.052(5) 0.064(5) 0.054(5) -0.009(4) 0.015(4) 0.000(4)
C7 0.092(7) 0.068(6) 0.059(6) -0.028(5) -0.003(5) -0.010(4)
C8 0.056(5) 0.087(7) 0.068(6) -0.017(5) -0.020(4) -0.012(5)
C9 0.080(7) 0.102(7) 0.049(5) -0.003(6) -0.025(5) 0.010(5)
C10 0.059(6) 0.082(7) 0.052(5) 0.008(5) -0.015(4) 0.006(5)
C11 0.074(6) 0.054(5) 0.038(4) 0.019(5) 0.012(4) 0.012(3)
C12 0.086(7) 0.069(7) 0.073(6) 0.008(5) 0.014(6) 0.023(5)
C13 0.073(6) 0.057(5) 0.089(7) 0.005(6) 0.017(5) 0.026(5)
C14 0.056(5) 0.072(6) 0.083(7) -0.006(4) 0.015(5) -0.008(5)
C15 0.051(5) 0.058(5) 0.050(5) 0.000(4) 0.009(4) 0.001(4)
C16 0.047(4) 0.041(4) 0.044(4) 0.003(3) 0.012(4) 0.003(3)
C17 0.056(5) 0.052(5) 0.053(5) 0.002(4) -0.002(4) 0.004(4)

loop_
_atom_type_symbol
_atom_type_description
_atom_type_scat_dispersion_real
_atom_type_scat_dispersion_imag
_atom_type_scat_source
C C 0.0033 0.0016 'International Tables Vol C Tables 4.2.6.8 and 6.1.1.4'
H H 0.0000 0.0000 'International Tables Vol C Tables 4.2.6.8 and 6.1.1.4'
N N 0.0061 0.0033 'International Tables Vol C Tables 4.2.6.8 and 6.1.1.4'
O O 0.0106 0.0060 'International Tables Vol C Tables 4.2.6.8 and 6.1.1.4'
Ni Ni 0.3393 1.1124 'International Tables Vol C Tables 4.2.6.8 and 6.1.1.4'
S S 0.1246 0.1234 'International Tables Vol C Tables 4.2.6.8 and 6.1.1.4'

loop_
_geom_angle_atom_site_label_1
_geom_angle_atom_site_label_2
_geom_angle_atom_site_label_3
_geom_angle
_geom_angle_publ_flag
N6 Ni1 N5 91.6(3) yes
N6 Ni1 N4 91.8(3) yes
N5 Ni1 N4 95.9(3) yes
N6 Ni1 N1 175.2(3) yes
N5 Ni1 N1 88.0(2) yes
N4 Ni1 N1 92.9(2) yes
N6 Ni1 N2 96.1(3) yes
N5 Ni1 N2 97.2(3) yes
N4 Ni1 N2 164.4(2) yes
N1 Ni1 N2 79.2(2) yes
N6 Ni1 N3 88.6(3) yes
N5 Ni1 N3 174.8(3) yes
N4 Ni1 N3 78.9(3) yes
N1 Ni1 N3 92.2(2) yes
N2 Ni1 N3 87.9(3) yes
C5 N1 C1 118.7(7) ?
C5 N1 Ni1 115.5(5) ?
C1 N1 Ni1 125.4(5) ?
C7 N2 C6 104.9(7) ?
C7 N2 Ni1 112.6(5) ?
C6 N2 Ni1 109.3(4) ?
C7 N2 H2 110.0 ?
C6 N2 H2 110.0 ?
Ni1 N2 H2 110.0 ?
C10 N3 C9 119.7(7) ?
C10 N3 Ni1 112.8(6) ?
C9 N3 Ni1 127.5(6) ?
C15 N4 C11 118.2(7) ?
C15 N4 Ni1 129.0(6) ?
C11 N4 Ni1 112.8(6) ?
C16 N5 Ni1 174.6(6) ?
C17 N6 Ni1 163.4(8) ?
C8 O1 C6 110.8(6) ?
N1 C1 C2 122.5(8) ?
N1 C1 H1 118.7 ?
C2 C1 H1 118.7 ?
C3 C2 C1 117.7(8) ?
C3 C2 H2A 121.1 ?
C1 C2 H2A 121.1 ?
C2 C3 C4 119.9(8) ?
C2 C3 H3 120.0 ?
C4 C3 H3 120.0 ?
C3 C4 C5 118.3(8) ?
C3 C4 H4 120.9 ?
C5 C4 H4 120.9 ?
N1 C5 C4 122.6(7) ?
N1 C5 C6 115.7(7) ?
C4 C5 C6 121.5(8) ?
O1 C6 N2 104.6(6) ?
O1 C6 C5 110.0(7) ?
N2 C6 C5 113.1(6) ?
O1 C6 H6 109.7 ?
N2 C6 H6 109.7 ?
C5 C6 H6 109.7 ?
N2 C7 C8 101.4(7) ?
N2 C7 H7A 111.5 ?
C8 C7 H7A 111.5 ?
N2 C7 H7B 111.5 ?
C8 C7 H7B 111.5 ?
H7A C7 H7B 109.3 ?
O1 C8 C9 110.3(8) ?
O1 C8 C7 102.9(7) ?
C9 C8 C7 115.1(8) ?
O1 C8 H8 109.4 ?
C9 C8 H8 109.4 ?
C7 C8 H8 109.4 ?
N3 C9 C8 114.4(7) ?
N3 C9 H9A 108.7 ?
C8 C9 H9A 108.7 ?
N3 C9 H9B 108.7 ?
C8 C9 H9B 108.7 ?
H9A C9 H9B 107.6 ?
N3 C10 C11 120.2(8) ?
N3 C10 H10 119.9 ?
C11 C10 H10 119.9 ?
N4 C11 C12 122.1(10) ?
N4 C11 C10 114.9(7) ?
C12 C11 C10 123.0(9) ?
C13 C12 C11 119.2(9) ?
C13 C12 H12 120.4 ?
C11 C12 H12 120.4 ?
C12 C13 C14 119.5(9) ?
C12 C13 H13 120.3 ?
C14 C13 H13 120.3 ?
C13 C14 C15 118.1(9) ?
C13 C14 H14 121.0 ?
C15 C14 H14 121.0 ?
N4 C15 C14 122.9(8) ?
N4 C15 H15 118.6 ?
C14 C15 H15 118.6 ?
N5 C16 S1 178.0(7) ?
N6 C17 S2 179.5(9) ?

loop_
_geom_bond_atom_site_label_1
_geom_bond_atom_site_label_2
_geom_bond_distance
_geom_bond_publ_flag
Ni1 N6 2.058(7) yes
Ni1 N5 2.061(7) yes
Ni1 N4 2.079(7) yes
Ni1 N1 2.099(6) yes
Ni1 N2 2.104(6) yes
Ni1 N3 2.114(6) yes
N1 C5 1.327(9) ?
N1 C1 1.349(9) ?
N2 C7 1.453(10) ?
N2 C6 1.460(10) ?
N2 H2 0.9100 ?
N3 C10 1.258(11) ?
N3 C9 1.457(11) ?
N4 C15 1.322(10) ?
N4 C11 1.365(10) ?
N5 C16 1.141(9) ?
N6 C17 1.110(10) ?
O1 C8 1.423(10) ?
O1 C6 1.429(9) ?
S1 C16 1.634(8) ?
S2 C17 1.621(9) ?
C1 C2 1.395(11) ?
C1 H1 0.9300 ?
C2 C3 1.384(12) ?
C2 H2A 0.9300 ?
C3 C4 1.387(13) ?
C3 H3 0.9300 ?
C4 C5 1.391(11) ?
C4 H4 0.9300 ?
C5 C6 1.473(11) ?
C6 H6 0.9800 ?
C7 C8 1.535(13) ?
C7 H7A 0.9700 ?
C7 H7B 0.9700 ?
C8 C9 1.468(12) ?
C8 H8 0.9800 ?
C9 H9A 0.9700 ?
C9 H9B 0.9700 ?
C10 C11 1.453(13) ?
C10 H10 0.9300 ?
C11 C12 1.375(12) ?
C12 C13 1.367(14) ?
C12 H12 0.9300 ?
C13 C14 1.391(12) ?
C13 H13 0.9300 ?
C14 C15 1.392(11) ?
C14 H14 0.9300 ?
C15 H15 0.9300 ?
